data_1568318
loop_
_publ_author_name
'Kobayashi, Yoshinao'
'Sunada, Yusuke'

_publ_section_title
;
 Germanium hydrides as an efficient hydrogen-storage material operated by
 an iron catalyst.
;
_journal_issue 5
_journal_name_full 'Chemical science'
_journal_page_first 1065
_journal_page_last 1071
_journal_paper_doi 10.1039/d2sc06011f
_journal_volume 14
_journal_year 2023
_chemical_formula_moiety 'C58 H70 Fe Ge3 N4'
_chemical_formula_sum 'C58 H70 Fe Ge3 N4'
_chemical_formula_weight 1096.83
_space_group_crystal_system monoclinic
_space_group_IT_number 14
_space_group_name_Hall '-P 2yn'
_space_group_name_H-M_alt 'P 1 21/n 1'
_atom_sites_solution_hydrogens geom
_atom_sites_solution_primary direct
_atom_sites_solution_secondary difmap
_audit_update_record
;
2022-09-01 deposited with the CCDC.	2022-12-30 downloaded from the CCDC.
;
_cell_angle_alpha 90.0000
_cell_angle_beta 98.0205(16)
_cell_angle_gamma 90.0000
_cell_formula_units_Z 4
_cell_length_a 12.2039(2)
_cell_length_b 20.0943(3)
_cell_length_c 22.0081(4)
_cell_measurement_reflns_used 18474
_cell_measurement_temperature 100
_cell_measurement_theta_max 19.18
_cell_measurement_theta_min 1.57
_cell_volume 5344.23(15)
_computing_cell_refinement 'CrysAlisPro 1.171.41.93a (Rigaku OD, 2020)'
_computing_data_collection 'CrysAlisPro 1.171.41.93a (Rigaku OD, 2020)'
_computing_data_reduction 'CrysAlisPro 1.171.41.93a (Rigaku OD, 2020)'
_computing_molecular_graphics 'CrystalStructure 4.2.5'
_computing_publication_material 'CrystalStructure 4.2.5 (Rigaku, 2017)'
_computing_structure_refinement 'SHELXL Version 2017/1 (Sheldrick, 2008)'
_computing_structure_solution 'SHELXT Version 2014/5 (Sheldrick, 2014)'
_diffrn_ambient_temperature 100
_diffrn_detector_area_resol_mean 5.814
_diffrn_measured_fraction_theta_full 0.994
_diffrn_measured_fraction_theta_max 0.849
_diffrn_measurement_device_type 'Rigaku R-AXIS IV'
_diffrn_measurement_method \w
_diffrn_radiation_type synchrotron
_diffrn_radiation_wavelength 0.41220
_diffrn_reflns_av_R_equivalents 0.1399
_diffrn_reflns_Laue_measured_fraction_full 0.994
_diffrn_reflns_Laue_measured_fraction_max 0.849
_diffrn_reflns_limit_h_max 21
_diffrn_reflns_limit_h_min -21
_diffrn_reflns_limit_k_max 35
_diffrn_reflns_limit_k_min -34
_diffrn_reflns_limit_l_max 38
_diffrn_reflns_limit_l_min -39
_diffrn_reflns_number 204926
_diffrn_reflns_point_group_measured_fraction_full 0.994
_diffrn_reflns_point_group_measured_fraction_max 0.849
_diffrn_reflns_theta_full 14.319
_diffrn_reflns_theta_max 21.823
_diffrn_reflns_theta_min 1.476
_diffrn_standards_number 0
_exptl_absorpt_coefficient_mu 0.000
_exptl_absorpt_correction_T_max 1.000
_exptl_absorpt_correction_T_min 0.349
_exptl_absorpt_correction_type multi-scan
_exptl_absorpt_process_details
;
CrysAlisPro 1.171.41.93a (Rigaku Oxford Diffraction, 2020)
Empirical absorption correction using spherical harmonics,
implemented in SCALE3 ABSPACK scaling algorithm.
;
_exptl_crystal_colour paleyellow
_exptl_crystal_density_diffrn 1.363
_exptl_crystal_density_method 'not measured'
_exptl_crystal_description plate
_exptl_crystal_F_000 2272.00
_exptl_crystal_size_max 0.050
_exptl_crystal_size_mid 0.020
_exptl_crystal_size_min 0.020
_refine_diff_density_max 1.85
_refine_diff_density_min -0.93
_refine_ls_extinction_method none
_refine_ls_goodness_of_fit_ref 1.032
_refine_ls_hydrogen_treatment constr
_refine_ls_number_parameters 607
_refine_ls_number_reflns 27862
_refine_ls_number_restraints 0
_refine_ls_R_factor_all 0.1582
_refine_ls_R_factor_gt 0.0750
_refine_ls_shift/su_max 0.001
_refine_ls_structure_factor_coef Fsqd
_refine_ls_weighting_details 'w = 1/[\s^2^(Fo^2^)+(0.0492P)^2^+6.4759P] where P=(Fo^2^+2Fc^2^)/3'
_refine_ls_weighting_scheme calc
_refine_ls_wR_factor_gt 0.1349
_refine_ls_wR_factor_ref 0.1567
_reflns_Friedel_coverage 0.000
_reflns_number_gt 15578
_reflns_number_total 27862
_reflns_threshold_expression F^2^>2.0\s(F^2^)
_cod_data_source_file d2sc06011f2.cif
_cod_data_source_block Fe(GePh2)3(iPrImMe)2
_cod_depositor_comments 'Adding full bibliography for 1568315--1568318.cif.'
_cod_database_code 1568318

loop_
_space_group_symop_id
_space_group_symop_operation_xyz
1 +X,+Y,+Z
2 1/2-X,1/2+Y,1/2-Z
3 -X,-Y,-Z
4 -1/2+X,-1/2-Y,-1/2+Z

loop_
_atom_site_label
_atom_site_type_symbol
_atom_site_fract_x
_atom_site_fract_y
_atom_site_fract_z
_atom_site_U_iso_or_equiv
_atom_site_adp_type
_atom_site_occupancy
_atom_site_site_symmetry_order
_atom_site_calc_flag
_atom_site_refinement_flags_posn
_atom_site_refinement_flags_adp
_atom_site_refinement_flags_occupancy
_atom_site_disorder_assembly
_atom_site_disorder_group
Ge1 Ge 0.74795(2) 0.26880(2) 0.46608(2) 0.02331(6) Uani 1 1 d . . . . .
Ge2 Ge 0.54800(2) 0.24203(2) 0.44546(2) 0.02445(6) Uani 1 1 d . . . . .
Ge3 Ge 0.55670(2) 0.24276(2) 0.33371(2) 0.02465(6) Uani 1 1 d . . . . .
Fe1 Fe 0.75035(3) 0.29377(2) 0.35169(2) 0.02411(8) Uani 1 1 d . . . . .
N1 N 0.8559(2) 0.43343(11) 0.36329(11) 0.0262(5) Uani 1 1 d . . . . .
N2 N 0.6876(2) 0.44494(11) 0.32185(11) 0.0257(5) Uani 1 1 d . . . . .
N3 N 0.95137(19) 0.20761(12) 0.31643(11) 0.0255(4) Uani 1 1 d . . . . .
N4 N 0.8621(2) 0.25635(12) 0.23821(11) 0.0269(5) Uani 1 1 d . . . . .
C1 C 0.7633(2) 0.39816(13) 0.34325(13) 0.0249(5) Uani 1 1 d . . . . .
C2 C 0.8643(2) 0.24799(13) 0.29976(12) 0.0243(5) Uani 1 1 d . . . . .
C3 C 0.7325(2) 0.50842(13) 0.32891(14) 0.0273(5) Uani 1 1 d . . . . .
C4 C 0.8387(2) 0.50130(13) 0.35477(13) 0.0271(5) Uani 1 1 d . . . . .
C5 C 0.5751(3) 0.42722(15) 0.29358(16) 0.0350(7) Uani 1 1 d . . . . .
H5 H 0.572079 0.377486 0.293001 0.042 Uiso 1 1 calc R U . . .
C6 C 0.4875(3) 0.4495(2) 0.3306(2) 0.0532(10) Uani 1 1 d . . . . .
H6A H 0.483191 0.498165 0.330121 0.064 Uiso 1 1 calc R U . . .
H6B H 0.506091 0.433890 0.372946 0.064 Uiso 1 1 calc R U . . .
H6C H 0.415872 0.430876 0.312806 0.064 Uiso 1 1 calc R U . . .
C7 C 0.5543(3) 0.44926(19) 0.22675(17) 0.0455(9) Uani 1 1 d . . . . .
H7A H 0.612460 0.431389 0.204875 0.055 Uiso 1 1 calc R U . . .
H7B H 0.554830 0.497974 0.224711 0.055 Uiso 1 1 calc R U . . .
H7C H 0.482135 0.432593 0.207653 0.055 Uiso 1 1 calc R U . . .
C8 C 0.6735(3) 0.57154(14) 0.30962(16) 0.0344(6) Uani 1 1 d . . . . .
H8A H 0.656368 0.572701 0.264784 0.041 Uiso 1 1 calc R U . . .
H8B H 0.720601 0.609538 0.323720 0.041 Uiso 1 1 calc R U . . .
H8C H 0.604561 0.573877 0.327687 0.041 Uiso 1 1 calc R U . . .
C9 C 0.9230(3) 0.55490(15) 0.36956(17) 0.0354(7) Uani 1 1 d . . . . .
H9A H 0.953849 0.552269 0.413055 0.042 Uiso 1 1 calc R U . . .
H9B H 0.887942 0.598417 0.361026 0.042 Uiso 1 1 calc R U . . .
H9C H 0.982400 0.549186 0.344315 0.042 Uiso 1 1 calc R U . . .
C10 C 0.9596(2) 0.40011(14) 0.38849(15) 0.0310(6) Uani 1 1 d . . . . .
H10 H 0.941885 0.351698 0.391028 0.037 Uiso 1 1 calc R U . . .
C11 C 1.0036(3) 0.42196(19) 0.45285(16) 0.0399(7) Uani 1 1 d . . . . .
H11A H 0.943556 0.421339 0.478131 0.048 Uiso 1 1 calc R U . . .
H11B H 1.033380 0.467176 0.451864 0.048 Uiso 1 1 calc R U . . .
H11C H 1.062430 0.391547 0.470385 0.048 Uiso 1 1 calc R U . . .
C12 C 1.0450(3) 0.4057(2) 0.34566(18) 0.0454(9) Uani 1 1 d . . . . .
H12A H 1.062796 0.452663 0.340220 0.055 Uiso 1 1 calc R U . . .
H12B H 1.015683 0.386285 0.305830 0.055 Uiso 1 1 calc R U . . .
H12C H 1.112033 0.381710 0.362996 0.055 Uiso 1 1 calc R U . . .
C13 C 0.9476(3) 0.22115(16) 0.21688(14) 0.0305(6) Uani 1 1 d . . . . .
C14 C 1.0034(2) 0.19008(16) 0.26590(14) 0.0299(6) Uani 1 1 d . . . . .
C15 C 0.7702(3) 0.29134(14) 0.20114(14) 0.0290(6) Uani 1 1 d . . . . .
H15 H 0.730184 0.316876 0.230251 0.035 Uiso 1 1 calc R U . . .
C16 C 0.8100(3) 0.34159(19) 0.15735(19) 0.0494(10) Uani 1 1 d . . . . .
H16A H 0.753173 0.375820 0.147141 0.059 Uiso 1 1 calc R U . . .
H16B H 0.823810 0.318866 0.119758 0.059 Uiso 1 1 calc R U . . .
H16C H 0.878493 0.362454 0.176924 0.059 Uiso 1 1 calc R U . . .
C17 C 0.6885(2) 0.24162(15) 0.16849(15) 0.0309(6) Uani 1 1 d . . . . .
H17A H 0.665300 0.210472 0.198511 0.037 Uiso 1 1 calc R U . . .
H17B H 0.723797 0.216942 0.138068 0.037 Uiso 1 1 calc R U . . .
H17C H 0.623630 0.265374 0.147840 0.037 Uiso 1 1 calc R U . . .
C18 C 0.9714(3) 0.21925(19) 0.15203(15) 0.0389(7) Uani 1 1 d . . . . .
H18A H 1.031339 0.187583 0.148731 0.047 Uiso 1 1 calc R U . . .
H18B H 0.993607 0.263653 0.139954 0.047 Uiso 1 1 calc R U . . .
H18C H 0.904768 0.205272 0.124919 0.047 Uiso 1 1 calc R U . . .
C19 C 1.1014(3) 0.14458(19) 0.26787(16) 0.0396(7) Uani 1 1 d . . . . .
H19A H 1.129976 0.146323 0.228451 0.048 Uiso 1 1 calc R U . . .
H19B H 1.078840 0.098933 0.275748 0.048 Uiso 1 1 calc R U . . .
H19C H 1.159259 0.158785 0.300713 0.048 Uiso 1 1 calc R U . . .
C20 C 0.9820(2) 0.18557(14) 0.38011(13) 0.0262(5) Uani 1 1 d . . . . .
H20 H 0.922982 0.202167 0.403542 0.031 Uiso 1 1 calc R U . . .
C21 C 1.0901(3) 0.21676(17) 0.40969(15) 0.0349(7) Uani 1 1 d . . . . .
H21A H 1.103948 0.204304 0.453136 0.042 Uiso 1 1 calc R U . . .
H21B H 1.084949 0.265302 0.406092 0.042 Uiso 1 1 calc R U . . .
H21C H 1.150992 0.200745 0.388881 0.042 Uiso 1 1 calc R U . . .
C22 C 0.9835(3) 0.11047(15) 0.38634(16) 0.0350(7) Uani 1 1 d . . . . .
H22A H 0.991626 0.098398 0.429881 0.042 Uiso 1 1 calc R U . . .
H22B H 1.045735 0.092315 0.367931 0.042 Uiso 1 1 calc R U . . .
H22C H 0.914013 0.092122 0.365237 0.042 Uiso 1 1 calc R U . . .
C23 C 0.7662(2) 0.33465(14) 0.53367(13) 0.0264(5) Uani 1 1 d . . . . .
C24 C 0.7557(3) 0.40303(15) 0.52240(15) 0.0316(6) Uani 1 1 d . . . . .
H24 H 0.747165 0.418709 0.481289 0.038 Uiso 1 1 calc R U . . .
C25 C 0.7575(3) 0.44830(16) 0.56988(18) 0.0382(7) Uani 1 1 d . . . . .
H25 H 0.748848 0.494443 0.561126 0.046 Uiso 1 1 calc R U . . .
C26 C 0.7719(3) 0.42658(19) 0.62991(18) 0.0427(8) Uani 1 1 d . . . . .
H26 H 0.772645 0.457641 0.662510 0.051 Uiso 1 1 calc R U . . .
C27 C 0.7851(3) 0.3595(2) 0.64242(16) 0.0428(8) Uani 1 1 d . . . . .
H27 H 0.797439 0.344350 0.683694 0.051 Uiso 1 1 calc R U . . .
C28 C 0.7804(3) 0.31458(17) 0.59471(14) 0.0340(6) Uani 1 1 d . . . . .
H28 H 0.787159 0.268441 0.603878 0.041 Uiso 1 1 calc R U . . .
C29 C 0.8257(2) 0.18887(14) 0.50373(13) 0.0276(5) Uani 1 1 d . . . . .
C30 C 0.9303(3) 0.19486(16) 0.53875(14) 0.0324(6) Uani 1 1 d . . . . .
H30 H 0.961146 0.237881 0.546990 0.039 Uiso 1 1 calc R U . . .
C31 C 0.9899(3) 0.13932(18) 0.56165(16) 0.0411(8) Uani 1 1 d . . . . .
H31 H 1.060568 0.144780 0.585379 0.049 Uiso 1 1 calc R U . . .
C32 C 0.9475(3) 0.07648(17) 0.55029(16) 0.0415(8) Uani 1 1 d . . . . .
H32 H 0.987847 0.038580 0.566663 0.050 Uiso 1 1 calc R U . . .
C33 C 0.8460(3) 0.06907(16) 0.51492(18) 0.0405(8) Uani 1 1 d . . . . .
H33 H 0.816905 0.025758 0.506031 0.049 Uiso 1 1 calc R U . . .
C34 C 0.7858(3) 0.12449(15) 0.49213(16) 0.0327(6) Uani 1 1 d . . . . .
H34 H 0.715623 0.118352 0.468048 0.039 Uiso 1 1 calc R U . . .
C35 C 0.4489(2) 0.30733(14) 0.47714(13) 0.0259(5) Uani 1 1 d . . . . .
C36 C 0.4779(3) 0.37289(16) 0.49029(18) 0.0386(7) Uani 1 1 d . . . . .
H36 H 0.548069 0.388430 0.482394 0.046 Uiso 1 1 calc R U . . .
C37 C 0.4074(3) 0.41662(17) 0.51467(19) 0.0440(8) Uani 1 1 d . . . . .
H37 H 0.430623 0.460989 0.524181 0.053 Uiso 1 1 calc R U . . .
C38 C 0.3054(3) 0.39627(18) 0.52501(16) 0.0384(7) Uani 1 1 d . . . . .
H38 H 0.256595 0.426574 0.540707 0.046 Uiso 1 1 calc R U . . .
C39 C 0.2733(3) 0.33133(17) 0.51255(14) 0.0334(6) Uani 1 1 d . . . . .
H39 H 0.202235 0.316759 0.519823 0.040 Uiso 1 1 calc R U . . .
C40 C 0.3445(2) 0.28728(16) 0.48947(14) 0.0296(6) Uani 1 1 d . . . . .
H40 H 0.321840 0.242467 0.481841 0.036 Uiso 1 1 calc R U . . .
C41 C 0.4968(3) 0.15914(14) 0.48011(14) 0.0291(6) Uani 1 1 d . . . . .
C42 C 0.5385(3) 0.13953(15) 0.53988(15) 0.0340(6) Uani 1 1 d . . . . .
H42 H 0.596679 0.164361 0.562469 0.041 Uiso 1 1 calc R U . . .
C43 C 0.4966(3) 0.08490(17) 0.56649(17) 0.0436(8) Uani 1 1 d . . . . .
H43 H 0.525533 0.072600 0.607262 0.052 Uiso 1 1 calc R U . . .
C44 C 0.4127(4) 0.04795(19) 0.5342(2) 0.0525(10) Uani 1 1 d . . . . .
H44 H 0.384034 0.010137 0.552543 0.063 Uiso 1 1 calc R U . . .
C45 C 0.3708(4) 0.06614(19) 0.4751(2) 0.0523(10) Uani 1 1 d . . . . .
H45 H 0.312698 0.041048 0.452695 0.063 Uiso 1 1 calc R U . . .
C46 C 0.4137(3) 0.12139(17) 0.44844(17) 0.0390(7) Uani 1 1 d . . . . .
H46 H 0.385027 0.133258 0.407513 0.047 Uiso 1 1 calc R U . . .
C47 C 0.4167(2) 0.27522(14) 0.28641(13) 0.0270(5) Uani 1 1 d . . . . .
C48 C 0.4141(3) 0.29869(16) 0.22706(14) 0.0318(6) Uani 1 1 d . . . . .
H48 H 0.479724 0.296539 0.208416 0.038 Uiso 1 1 calc R U . . .
C49 C 0.3191(3) 0.32526(16) 0.19382(15) 0.0345(6) Uani 1 1 d . . . . .
H49 H 0.320573 0.342728 0.153835 0.041 Uiso 1 1 calc R U . . .
C50 C 0.2234(3) 0.32593(18) 0.21945(17) 0.0390(7) Uani 1 1 d . . . . .
H50 H 0.157892 0.344476 0.197511 0.047 Uiso 1 1 calc R U . . .
C51 C 0.2219(3) 0.29955(19) 0.27739(17) 0.0407(7) Uani 1 1 d . . . . .
H51 H 0.154497 0.297863 0.294313 0.049 Uiso 1 1 calc R U . . .
C52 C 0.3183(3) 0.27564(17) 0.31078(16) 0.0358(7) Uani 1 1 d . . . . .
H52 H 0.316790 0.259231 0.351145 0.043 Uiso 1 1 calc R U . . .
C53 C 0.5547(3) 0.14646(14) 0.31457(13) 0.0289(6) Uani 1 1 d . . . . .
C54 C 0.6525(3) 0.11038(17) 0.32527(17) 0.0415(8) Uani 1 1 d . . . . .
H54 H 0.719639 0.132598 0.340018 0.050 Uiso 1 1 calc R U . . .
C55 C 0.6535(4) 0.04188(18) 0.3147(2) 0.0537(10) Uani 1 1 d . . . . .
H55 H 0.721010 0.017856 0.322683 0.064 Uiso 1 1 calc R U . . .
C56 C 0.5579(4) 0.00928(17) 0.29283(17) 0.0564(12) Uani 1 1 d . . . . .
H56 H 0.559110 -0.037250 0.285314 0.068 Uiso 1 1 calc R U . . .
C57 C 0.4602(4) 0.04383(18) 0.28175(19) 0.0585(12) Uani 1 1 d . . . . .
H57 H 0.393505 0.021338 0.266484 0.070 Uiso 1 1 calc R U . . .
C58 C 0.4592(3) 0.11182(16) 0.29297(16) 0.0423(8) Uani 1 1 d . . . . .
H58 H 0.390948 0.135219 0.285616 0.051 Uiso 1 1 calc R U . . .

loop_
_atom_site_aniso_label
_atom_site_aniso_U_11
_atom_site_aniso_U_22
_atom_site_aniso_U_33
_atom_site_aniso_U_23
_atom_site_aniso_U_13
_atom_site_aniso_U_12
Ge1 0.02443(13) 0.02132(12) 0.02406(13) -0.00006(10) 0.00303(10) 0.00047(10)
Ge2 0.02458(13) 0.02243(13) 0.02674(14) -0.00115(11) 0.00502(10) -0.00079(10)
Ge3 0.02570(14) 0.02183(12) 0.02626(14) -0.00082(10) 0.00305(11) -0.00135(10)
Fe1 0.02592(19) 0.01989(16) 0.02611(19) 0.00033(14) 0.00220(15) -0.00065(14)
N1 0.0274(11) 0.0204(10) 0.0300(12) -0.0008(9) 0.0013(9) -0.0008(8)
N2 0.0261(11) 0.0206(10) 0.0296(12) 0.0004(9) 0.0014(9) -0.0004(8)
N3 0.0241(11) 0.0295(11) 0.0235(11) 0.0002(9) 0.0057(9) -0.0021(9)
N4 0.0273(11) 0.0276(11) 0.0251(11) 0.0024(9) 0.0017(9) -0.0051(9)
C1 0.0272(13) 0.0194(11) 0.0275(13) 0.0004(9) 0.0021(10) -0.0002(9)
C2 0.0254(12) 0.0225(11) 0.0244(12) -0.0001(9) 0.0015(9) -0.0037(9)
C3 0.0312(14) 0.0190(11) 0.0322(14) -0.0018(10) 0.0059(11) 0.0014(10)
C4 0.0313(14) 0.0207(11) 0.0300(14) -0.0012(10) 0.0061(11) 0.0009(10)
C5 0.0293(15) 0.0258(13) 0.0473(19) 0.0040(12) -0.0037(13) -0.0024(11)
C6 0.0351(19) 0.054(2) 0.072(3) 0.000(2) 0.0129(18) -0.0027(16)
C7 0.045(2) 0.0394(18) 0.047(2) 0.0067(15) -0.0117(16) -0.0031(15)
C8 0.0378(16) 0.0223(12) 0.0421(17) 0.0005(12) 0.0027(13) 0.0027(11)
C9 0.0308(15) 0.0225(12) 0.052(2) -0.0027(12) 0.0022(14) -0.0028(11)
C10 0.0271(14) 0.0233(12) 0.0405(16) 0.0003(11) -0.0030(12) 0.0005(10)
C11 0.0297(16) 0.0503(19) 0.0378(18) 0.0000(15) -0.0015(13) -0.0003(14)
C12 0.0364(18) 0.054(2) 0.047(2) -0.0019(16) 0.0098(15) 0.0174(16)
C13 0.0286(14) 0.0374(15) 0.0268(13) -0.0021(11) 0.0084(11) -0.0085(11)
C14 0.0244(13) 0.0379(15) 0.0283(14) -0.0020(11) 0.0064(11) -0.0012(11)
C15 0.0325(14) 0.0236(12) 0.0295(14) 0.0035(10) -0.0005(11) -0.0024(10)
C16 0.055(2) 0.0378(18) 0.051(2) 0.0159(16) -0.0094(18) -0.0170(16)
C17 0.0282(13) 0.0298(13) 0.0340(15) -0.0026(11) 0.0017(11) -0.0036(11)
C18 0.0386(17) 0.051(2) 0.0287(15) -0.0002(13) 0.0100(13) -0.0092(14)
C19 0.0303(16) 0.052(2) 0.0376(17) -0.0043(15) 0.0092(13) 0.0041(14)
C20 0.0241(12) 0.0312(13) 0.0235(12) 0.0010(10) 0.0045(10) 0.0018(10)
C21 0.0311(15) 0.0420(17) 0.0301(15) 0.0002(12) -0.0010(12) -0.0054(12)
C22 0.0417(17) 0.0279(14) 0.0364(16) 0.0024(12) 0.0087(14) 0.0040(12)
C23 0.0235(13) 0.0288(12) 0.0269(13) -0.0029(10) 0.0029(10) 0.0001(10)
C24 0.0290(14) 0.0294(13) 0.0360(16) -0.0025(11) 0.0029(12) 0.0019(11)
C25 0.0292(15) 0.0295(14) 0.056(2) -0.0105(14) 0.0077(14) -0.0011(11)
C26 0.0352(17) 0.049(2) 0.044(2) -0.0210(16) 0.0076(14) -0.0031(14)
C27 0.0443(19) 0.053(2) 0.0317(16) -0.0118(15) 0.0092(14) -0.0015(16)
C28 0.0346(16) 0.0371(15) 0.0308(15) -0.0030(12) 0.0073(12) 0.0016(12)
C29 0.0311(14) 0.0254(12) 0.0276(13) 0.0019(10) 0.0090(11) 0.0037(10)
C30 0.0343(15) 0.0312(14) 0.0302(14) -0.0027(11) -0.0012(12) 0.0058(11)
C31 0.0435(19) 0.0419(18) 0.0350(17) -0.0011(14) -0.0042(14) 0.0154(15)
C32 0.052(2) 0.0340(16) 0.0397(18) 0.0096(14) 0.0113(16) 0.0141(15)
C33 0.0477(19) 0.0237(13) 0.055(2) 0.0057(13) 0.0245(17) 0.0021(13)
C34 0.0291(14) 0.0277(13) 0.0434(17) -0.0002(12) 0.0122(13) 0.0018(11)
C35 0.0205(12) 0.0295(13) 0.0271(13) -0.0020(10) 0.0009(10) 0.0008(10)
C36 0.0295(15) 0.0283(14) 0.058(2) -0.0058(14) 0.0058(14) 0.0008(12)
C37 0.0394(18) 0.0300(15) 0.063(2) -0.0126(15) 0.0076(17) 0.0013(13)
C38 0.0334(16) 0.0448(18) 0.0364(17) -0.0062(14) 0.0026(13) 0.0137(13)
C39 0.0273(14) 0.0431(17) 0.0304(15) 0.0036(12) 0.0064(12) 0.0041(12)
C40 0.0264(13) 0.0340(14) 0.0280(14) -0.0007(11) 0.0024(11) 0.0009(11)
C41 0.0323(14) 0.0232(12) 0.0344(15) -0.0008(11) 0.0142(12) -0.0014(10)
C42 0.0422(17) 0.0296(14) 0.0322(15) 0.0012(12) 0.0124(13) 0.0028(12)
C43 0.063(2) 0.0326(16) 0.0398(18) 0.0045(13) 0.0230(17) 0.0050(15)
C44 0.070(3) 0.0349(17) 0.060(3) 0.0036(17) 0.035(2) -0.0074(17)
C45 0.062(3) 0.0382(18) 0.061(3) -0.0049(17) 0.024(2) -0.0214(17)
C46 0.0450(19) 0.0334(15) 0.0395(18) -0.0018(13) 0.0086(15) -0.0109(13)
C47 0.0272(13) 0.0256(12) 0.0279(13) -0.0042(10) 0.0029(10) -0.0041(10)
C48 0.0275(14) 0.0356(15) 0.0325(15) -0.0028(12) 0.0052(11) 0.0050(11)
C49 0.0390(17) 0.0325(14) 0.0306(15) 0.0003(12) 0.0006(13) 0.0001(12)
C50 0.0286(15) 0.0422(17) 0.0434(18) -0.0069(14) -0.0045(13) 0.0042(13)
C51 0.0289(16) 0.0476(19) 0.0461(19) -0.0071(15) 0.0067(14) 0.0006(13)
C52 0.0312(15) 0.0398(16) 0.0368(16) -0.0038(13) 0.0059(13) -0.0016(12)
C53 0.0389(16) 0.0247(12) 0.0234(13) -0.0001(10) 0.0049(11) -0.0012(11)
C54 0.050(2) 0.0303(15) 0.047(2) 0.0012(14) 0.0141(16) 0.0088(14)
C55 0.080(3) 0.0313(17) 0.052(2) 0.0024(16) 0.020(2) 0.0175(18)
C56 0.109(4) 0.0217(14) 0.0364(19) -0.0012(13) 0.004(2) 0.0016(19)
C57 0.095(3) 0.0281(16) 0.045(2) -0.0038(15) -0.017(2) -0.0118(19)
C58 0.059(2) 0.0252(14) 0.0385(18) -0.0024(12) -0.0067(16) -0.0038(14)

loop_
_atom_type_symbol
_atom_type_description
_atom_type_scat_dispersion_real
_atom_type_scat_dispersion_imag
_atom_type_scat_source
C C 0.0000 0.0000
;
International Tables for Crystallography
(Vol. C, Tables 4.2.6.8 and 6.1.1.4)
;
H H 0.0000 0.0000
;
International Tables for Crystallography
(Vol. C, Table 6.1.1.4)
;
Fe Fe 0.0000 0.0000
;
International Tables for Crystallography
(Vol. C, Tables 4.2.6.8 and 6.1.1.4)
;
Ge Ge 0.0000 0.0000
;
International Tables for Crystallography
(Vol. C, Tables 4.2.6.8 and 6.1.1.4)
;
N N 0.0000 0.0000
;
International Tables for Crystallography
(Vol. C, Tables 4.2.6.8 and 6.1.1.4)
;

loop_
_geom_angle_atom_site_label_1
_geom_angle_atom_site_label_2
_geom_angle_atom_site_label_3
_geom_angle
_geom_angle_site_symmetry_1
_geom_angle_site_symmetry_3
_geom_angle_publ_flag
C23 Ge1 C29 103.29(12) . . ?
C23 Ge1 Ge2 106.68(8) . . ?
C29 Ge1 Ge2 107.57(9) . . ?
C23 Ge1 Fe1 126.14(9) . . ?
C29 Ge1 Fe1 119.74(8) . . ?
Ge2 Ge1 Fe1 90.484(15) . . ?
C41 Ge2 C35 100.48(12) . . ?
C41 Ge2 Ge3 116.71(9) . . ?
C35 Ge2 Ge3 117.36(8) . . ?
C41 Ge2 Ge1 118.05(9) . . ?
C35 Ge2 Ge1 115.26(8) . . ?
Ge3 Ge2 Ge1 90.177(14) . . ?
C53 Ge3 C47 103.04(12) . . ?
C53 Ge3 Ge2 101.81(8) . . ?
C47 Ge3 Ge2 111.72(9) . . ?
C53 Ge3 Fe1 114.12(9) . . ?
C47 Ge3 Fe1 131.28(8) . . ?
Ge2 Ge3 Fe1 90.887(15) . . ?
C1 Fe1 C2 108.62(11) . . ?
C1 Fe1 Ge3 117.60(8) . . ?
C2 Fe1 Ge3 113.76(7) . . ?
C1 Fe1 Ge1 106.91(8) . . ?
C2 Fe1 Ge1 122.62(7) . . ?
Ge3 Fe1 Ge1 86.370(15) . . ?
C1 N1 C4 111.5(2) . . ?
C1 N1 C10 121.3(2) . . ?
C4 N1 C10 127.1(2) . . ?
C1 N2 C3 111.0(2) . . ?
C1 N2 C5 122.0(2) . . ?
C3 N2 C5 126.9(2) . . ?
C2 N3 C14 111.3(2) . . ?
C2 N3 C20 121.9(2) . . ?
C14 N3 C20 126.8(2) . . ?
C2 N4 C13 111.1(2) . . ?
C2 N4 C15 121.2(2) . . ?
C13 N4 C15 127.2(2) . . ?
N1 C1 N2 104.3(2) . . ?
N1 C1 Fe1 124.04(19) . . ?
N2 C1 Fe1 131.5(2) . . ?
N3 C2 N4 104.5(2) . . ?
N3 C2 Fe1 131.6(2) . . ?
N4 C2 Fe1 123.9(2) . . ?
C4 C3 N2 106.9(2) . . ?
C4 C3 C8 127.5(3) . . ?
N2 C3 C8 125.6(3) . . ?
C3 C4 N1 106.2(2) . . ?
C3 C4 C9 127.4(3) . . ?
N1 C4 C9 126.4(3) . . ?
N2 C5 C6 113.1(3) . . ?
N2 C5 C7 111.0(3) . . ?
C6 C5 C7 113.7(3) . . ?
N2 C5 H5 106.1 . . ?
C6 C5 H5 106.1 . . ?
C7 C5 H5 106.1 . . ?
C5 C6 H6A 109.5 . . ?
C5 C6 H6B 109.5 . . ?
H6A C6 H6B 109.5 . . ?
C5 C6 H6C 109.5 . . ?
H6A C6 H6C 109.5 . . ?
H6B C6 H6C 109.5 . . ?
C5 C7 H7A 109.5 . . ?
C5 C7 H7B 109.5 . . ?
H7A C7 H7B 109.5 . . ?
C5 C7 H7C 109.5 . . ?
H7A C7 H7C 109.5 . . ?
H7B C7 H7C 109.5 . . ?
C3 C8 H8A 109.5 . . ?
C3 C8 H8B 109.5 . . ?
H8A C8 H8B 109.5 . . ?
C3 C8 H8C 109.5 . . ?
H8A C8 H8C 109.5 . . ?
H8B C8 H8C 109.5 . . ?
C4 C9 H9A 109.5 . . ?
C4 C9 H9B 109.5 . . ?
H9A C9 H9B 109.5 . . ?
C4 C9 H9C 109.5 . . ?
H9A C9 H9C 109.5 . . ?
H9B C9 H9C 109.5 . . ?
N1 C10 C12 111.4(3) . . ?
N1 C10 C11 113.3(3) . . ?
C12 C10 C11 112.4(3) . . ?
N1 C10 H10 106.4 . . ?
C12 C10 H10 106.4 . . ?
C11 C10 H10 106.4 . . ?
C10 C11 H11A 109.5 . . ?
C10 C11 H11B 109.5 . . ?
H11A C11 H11B 109.5 . . ?
C10 C11 H11C 109.5 . . ?
H11A C11 H11C 109.5 . . ?
H11B C11 H11C 109.5 . . ?
C10 C12 H12A 109.5 . . ?
C10 C12 H12B 109.5 . . ?
H12A C12 H12B 109.5 . . ?
C10 C12 H12C 109.5 . . ?
H12A C12 H12C 109.5 . . ?
H12B C12 H12C 109.5 . . ?
C14 C13 N4 106.5(3) . . ?
C14 C13 C18 127.5(3) . . ?
N4 C13 C18 126.0(3) . . ?
C13 C14 N3 106.6(3) . . ?
C13 C14 C19 128.1(3) . . ?
N3 C14 C19 125.3(3) . . ?
N4 C15 C17 110.3(2) . . ?
N4 C15 C16 112.5(3) . . ?
C17 C15 C16 112.5(3) . . ?
N4 C15 H15 107.0 . . ?
C17 C15 H15 107.0 . . ?
C16 C15 H15 107.0 . . ?
C15 C16 H16A 109.5 . . ?
C15 C16 H16B 109.5 . . ?
H16A C16 H16B 109.5 . . ?
C15 C16 H16C 109.5 . . ?
H16A C16 H16C 109.5 . . ?
H16B C16 H16C 109.5 . . ?
C15 C17 H17A 109.5 . . ?
C15 C17 H17B 109.5 . . ?
H17A C17 H17B 109.5 . . ?
C15 C17 H17C 109.5 . . ?
H17A C17 H17C 109.5 . . ?
H17B C17 H17C 109.5 . . ?
C13 C18 H18A 109.5 . . ?
C13 C18 H18B 109.5 . . ?
H18A C18 H18B 109.5 . . ?
C13 C18 H18C 109.5 . . ?
H18A C18 H18C 109.5 . . ?
H18B C18 H18C 109.5 . . ?
C14 C19 H19A 109.5 . . ?
C14 C19 H19B 109.5 . . ?
H19A C19 H19B 109.5 . . ?
C14 C19 H19C 109.5 . . ?
H19A C19 H19C 109.5 . . ?
H19B C19 H19C 109.5 . . ?
N3 C20 C22 112.7(2) . . ?
N3 C20 C21 112.0(2) . . ?
C22 C20 C21 111.9(3) . . ?
N3 C20 H20 106.6 . . ?
C22 C20 H20 106.6 . . ?
C21 C20 H20 106.6 . . ?
C20 C21 H21A 109.5 . . ?
C20 C21 H21B 109.5 . . ?
H21A C21 H21B 109.5 . . ?
C20 C21 H21C 109.5 . . ?
H21A C21 H21C 109.5 . . ?
H21B C21 H21C 109.5 . . ?
C20 C22 H22A 109.5 . . ?
C20 C22 H22B 109.5 . . ?
H22A C22 H22B 109.5 . . ?
C20 C22 H22C 109.5 . . ?
H22A C22 H22C 109.5 . . ?
H22B C22 H22C 109.5 . . ?
C28 C23 C24 116.9(3) . . ?
C28 C23 Ge1 121.2(2) . . ?
C24 C23 Ge1 121.7(2) . . ?
C25 C24 C23 121.4(3) . . ?
C25 C24 H24 119.3 . . ?
C23 C24 H24 119.3 . . ?
C26 C25 C24 120.1(3) . . ?
C26 C25 H25 119.9 . . ?
C24 C25 H25 119.9 . . ?
C25 C26 C27 119.7(3) . . ?
C25 C26 H26 120.1 . . ?
C27 C26 H26 120.1 . . ?
C28 C27 C26 119.7(3) . . ?
C28 C27 H27 120.1 . . ?
C26 C27 H27 120.1 . . ?
C27 C28 C23 122.1(3) . . ?
C27 C28 H28 118.9 . . ?
C23 C28 H28 118.9 . . ?
C34 C29 C30 116.7(3) . . ?
C34 C29 Ge1 122.7(2) . . ?
C30 C29 Ge1 120.4(2) . . ?
C31 C30 C29 121.4(3) . . ?
C31 C30 H30 119.3 . . ?
C29 C30 H30 119.3 . . ?
C32 C31 C30 120.5(3) . . ?
C32 C31 H31 119.7 . . ?
C30 C31 H31 119.7 . . ?
C31 C32 C33 119.3(3) . . ?
C31 C32 H32 120.4 . . ?
C33 C32 H32 120.4 . . ?
C32 C33 C34 120.5(3) . . ?
C32 C33 H33 119.8 . . ?
C34 C33 H33 119.8 . . ?
C33 C34 C29 121.6(3) . . ?
C33 C34 H34 119.2 . . ?
C29 C34 H34 119.2 . . ?
C36 C35 C40 116.5(3) . . ?
C36 C35 Ge2 123.7(2) . . ?
C40 C35 Ge2 119.8(2) . . ?
C35 C36 C37 121.9(3) . . ?
C35 C36 H36 119.0 . . ?
C37 C36 H36 119.0 . . ?
C38 C37 C36 120.4(3) . . ?
C38 C37 H37 119.8 . . ?
C36 C37 H37 119.8 . . ?
C37 C38 C39 119.5(3) . . ?
C37 C38 H38 120.2 . . ?
C39 C38 H38 120.2 . . ?
C38 C39 C40 120.2(3) . . ?
C38 C39 H39 119.9 . . ?
C40 C39 H39 119.9 . . ?
C39 C40 C35 121.5(3) . . ?
C39 C40 H40 119.3 . . ?
C35 C40 H40 119.3 . . ?
C46 C41 C42 117.8(3) . . ?
C46 C41 Ge2 121.4(2) . . ?
C42 C41 Ge2 120.6(2) . . ?
C43 C42 C41 121.1(3) . . ?
C43 C42 H42 119.4 . . ?
C41 C42 H42 119.4 . . ?
C42 C43 C44 120.2(4) . . ?
C42 C43 H43 119.9 . . ?
C44 C43 H43 119.9 . . ?
C45 C44 C43 119.7(3) . . ?
C45 C44 H44 120.2 . . ?
C43 C44 H44 120.2 . . ?
C44 C45 C46 119.8(4) . . ?
C44 C45 H45 120.1 . . ?
C46 C45 H45 120.1 . . ?
C41 C46 C45 121.3(4) . . ?
C41 C46 H46 119.3 . . ?
C45 C46 H46 119.3 . . ?
C52 C47 C48 117.2(3) . . ?
C52 C47 Ge3 122.0(2) . . ?
C48 C47 Ge3 120.8(2) . . ?
C47 C48 C49 122.3(3) . . ?
C47 C48 H48 118.8 . . ?
C49 C48 H48 118.8 . . ?
C50 C49 C48 119.1(3) . . ?
C50 C49 H49 120.5 . . ?
C48 C49 H49 120.5 . . ?
C49 C50 C51 119.9(3) . . ?
C49 C50 H50 120.1 . . ?
C51 C50 H50 120.1 . . ?
C52 C51 C50 120.3(3) . . ?
C52 C51 H51 119.9 . . ?
C50 C51 H51 119.9 . . ?
C47 C52 C51 121.1(3) . . ?
C47 C52 H52 119.5 . . ?
C51 C52 H52 119.5 . . ?
C58 C53 C54 117.3(3) . . ?
C58 C53 Ge3 123.3(2) . . ?
C54 C53 Ge3 119.3(2) . . ?
C53 C54 C55 120.9(4) . . ?
C53 C54 H54 119.5 . . ?
C55 C54 H54 119.5 . . ?
C56 C55 C54 120.3(4) . . ?
C56 C55 H55 119.8 . . ?
C54 C55 H55 119.8 . . ?
C55 C56 C57 119.9(3) . . ?
C55 C56 H56 120.0 . . ?
C57 C56 H56 120.0 . . ?
C56 C57 C58 119.7(4) . . ?
C56 C57 H57 120.2 . . ?
C58 C57 H57 120.2 . . ?
C53 C58 C57 121.9(4) . . ?
C53 C58 H58 119.1 . . ?
C57 C58 H58 119.1 . . ?

loop_
_geom_bond_atom_site_label_1
_geom_bond_atom_site_label_2
_geom_bond_distance
_geom_bond_site_symmetry_2
_geom_bond_publ_flag
Ge1 C23 1.980(3) . ?
Ge1 C29 1.987(3) . ?
Ge1 Ge2 2.4781(4) . ?
Ge1 Fe1 2.5712(5) . ?
Ge2 C41 1.970(3) . ?
Ge2 C35 1.976(3) . ?
Ge2 Ge3 2.4763(4) . ?
Ge3 C53 1.980(3) . ?
Ge3 C47 1.983(3) . ?
Ge3 Fe1 2.5557(5) . ?
Fe1 C1 2.114(3) . ?
Fe1 C2 2.128(3) . ?
N1 C1 1.355(4) . ?
N1 C4 1.388(3) . ?
N1 C10 1.471(4) . ?
N2 C1 1.355(3) . ?
N2 C3 1.389(3) . ?
N2 C5 1.470(4) . ?
N3 C2 1.347(4) . ?
N3 C14 1.400(4) . ?
N3 C20 1.468(4) . ?
N4 C2 1.362(4) . ?
N4 C13 1.395(4) . ?
N4 C15 1.471(4) . ?
C3 C4 1.349(4) . ?
C3 C8 1.491(4) . ?
C4 C9 1.493(4) . ?
C5 C6 1.499(5) . ?
C5 C7 1.523(5) . ?
C5 H5 1.0000 . ?
C6 H6A 0.9800 . ?
C6 H6B 0.9800 . ?
C6 H6C 0.9800 . ?
C7 H7A 0.9800 . ?
C7 H7B 0.9800 . ?
C7 H7C 0.9800 . ?
C8 H8A 0.9800 . ?
C8 H8B 0.9800 . ?
C8 H8C 0.9800 . ?
C9 H9A 0.9800 . ?
C9 H9B 0.9800 . ?
C9 H9C 0.9800 . ?
C10 C12 1.503(5) . ?
C10 C11 1.508(5) . ?
C10 H10 1.0000 . ?
C11 H11A 0.9800 . ?
C11 H11B 0.9800 . ?
C11 H11C 0.9800 . ?
C12 H12A 0.9800 . ?
C12 H12B 0.9800 . ?
C12 H12C 0.9800 . ?
C13 C14 1.346(4) . ?
C13 C18 1.496(4) . ?
C14 C19 1.501(4) . ?
C15 C17 1.520(4) . ?
C15 C16 1.521(4) . ?
C15 H15 1.0000 . ?
C16 H16A 0.9800 . ?
C16 H16B 0.9800 . ?
C16 H16C 0.9800 . ?
C17 H17A 0.9800 . ?
C17 H17B 0.9800 . ?
C17 H17C 0.9800 . ?
C18 H18A 0.9800 . ?
C18 H18B 0.9800 . ?
C18 H18C 0.9800 . ?
C19 H19A 0.9800 . ?
C19 H19B 0.9800 . ?
C19 H19C 0.9800 . ?
C20 C22 1.515(4) . ?
C20 C21 1.522(4) . ?
C20 H20 1.0000 . ?
C21 H21A 0.9800 . ?
C21 H21B 0.9800 . ?
C21 H21C 0.9800 . ?
C22 H22A 0.9800 . ?
C22 H22B 0.9800 . ?
C22 H22C 0.9800 . ?
C23 C28 1.390(4) . ?
C23 C24 1.399(4) . ?
C24 C25 1.383(4) . ?
C24 H24 0.9500 . ?
C25 C26 1.379(5) . ?
C25 H25 0.9500 . ?
C26 C27 1.381(6) . ?
C26 H26 0.9500 . ?
C27 C28 1.380(5) . ?
C27 H27 0.9500 . ?
C28 H28 0.9500 . ?
C29 C34 1.394(4) . ?
C29 C30 1.401(4) . ?
C30 C31 1.388(4) . ?
C30 H30 0.9500 . ?
C31 C32 1.374(5) . ?
C31 H31 0.9500 . ?
C32 C33 1.376(5) . ?
C32 H32 0.9500 . ?
C33 C34 1.389(4) . ?
C33 H33 0.9500 . ?
C34 H34 0.9500 . ?
C35 C36 1.384(4) . ?
C35 C40 1.399(4) . ?
C36 C37 1.389(5) . ?
C36 H36 0.9500 . ?
C37 C38 1.359(5) . ?
C37 H37 0.9500 . ?
C38 C39 1.379(5) . ?
C38 H38 0.9500 . ?
C39 C40 1.385(4) . ?
C39 H39 0.9500 . ?
C40 H40 0.9500 . ?
C41 C46 1.376(4) . ?
C41 C42 1.399(4) . ?
C42 C43 1.376(5) . ?
C42 H42 0.9500 . ?
C43 C44 1.379(6) . ?
C43 H43 0.9500 . ?
C44 C45 1.378(6) . ?
C44 H44 0.9500 . ?
C45 C46 1.392(5) . ?
C45 H45 0.9500 . ?
C46 H46 0.9500 . ?
C47 C52 1.382(4) . ?
C47 C48 1.385(4) . ?
C48 C49 1.389(4) . ?
C48 H48 0.9500 . ?
C49 C50 1.366(5) . ?
C49 H49 0.9500 . ?
C50 C51 1.383(5) . ?
C50 H50 0.9500 . ?
C51 C52 1.383(5) . ?
C51 H51 0.9500 . ?
C52 H52 0.9500 . ?
C53 C58 1.384(5) . ?
C53 C54 1.388(5) . ?
C54 C55 1.396(5) . ?
C54 H54 0.9500 . ?
C55 C56 1.365(7) . ?
C55 H55 0.9500 . ?
C56 C57 1.373(7) . ?
C56 H56 0.9500 . ?
C57 C58 1.389(5) . ?
C57 H57 0.9500 . ?
C58 H58 0.9500 . ?

loop_
_geom_torsion_atom_site_label_1
_geom_torsion_atom_site_label_2
_geom_torsion_atom_site_label_3
_geom_torsion_atom_site_label_4
_geom_torsion
_geom_torsion_site_symmetry_1
_geom_torsion_site_symmetry_2
_geom_torsion_site_symmetry_3
_geom_torsion_site_symmetry_4
_geom_torsion_publ_flag
C4 N1 C1 N2 0.1(3) . . . . ?
C10 N1 C1 N2 -178.0(3) . . . . ?
C4 N1 C1 Fe1 -176.7(2) . . . . ?
C10 N1 C1 Fe1 5.2(4) . . . . ?
C3 N2 C1 N1 -0.4(3) . . . . ?
C5 N2 C1 N1 177.8(3) . . . . ?
C3 N2 C1 Fe1 176.1(2) . . . . ?
C5 N2 C1 Fe1 -5.7(4) . . . . ?
C14 N3 C2 N4 -0.5(3) . . . . ?
C20 N3 C2 N4 -179.4(2) . . . . ?
C14 N3 C2 Fe1 -179.4(2) . . . . ?
C20 N3 C2 Fe1 1.7(4) . . . . ?
C13 N4 C2 N3 0.1(3) . . . . ?
C15 N4 C2 N3 172.7(2) . . . . ?
C13 N4 C2 Fe1 179.12(19) . . . . ?
C15 N4 C2 Fe1 -8.2(3) . . . . ?
C1 N2 C3 C4 0.5(3) . . . . ?
C5 N2 C3 C4 -177.6(3) . . . . ?
C1 N2 C3 C8 179.1(3) . . . . ?
C5 N2 C3 C8 1.0(5) . . . . ?
N2 C3 C4 N1 -0.4(3) . . . . ?
C8 C3 C4 N1 -178.9(3) . . . . ?
N2 C3 C4 C9 177.7(3) . . . . ?
C8 C3 C4 C9 -0.8(5) . . . . ?
C1 N1 C4 C3 0.2(3) . . . . ?
C10 N1 C4 C3 178.2(3) . . . . ?
C1 N1 C4 C9 -177.9(3) . . . . ?
C10 N1 C4 C9 0.0(5) . . . . ?
C1 N2 C5 C6 113.7(3) . . . . ?
C3 N2 C5 C6 -68.4(4) . . . . ?
C1 N2 C5 C7 -117.1(3) . . . . ?
C3 N2 C5 C7 60.8(4) . . . . ?
C1 N1 C10 C12 109.4(3) . . . . ?
C4 N1 C10 C12 -68.4(4) . . . . ?
C1 N1 C10 C11 -122.7(3) . . . . ?
C4 N1 C10 C11 59.6(4) . . . . ?
C2 N4 C13 C14 0.4(3) . . . . ?
C15 N4 C13 C14 -171.7(3) . . . . ?
C2 N4 C13 C18 -179.4(3) . . . . ?
C15 N4 C13 C18 8.5(5) . . . . ?
N4 C13 C14 N3 -0.6(3) . . . . ?
C18 C13 C14 N3 179.1(3) . . . . ?
N4 C13 C14 C19 178.6(3) . . . . ?
C18 C13 C14 C19 -1.6(5) . . . . ?
C2 N3 C14 C13 0.7(3) . . . . ?
C20 N3 C14 C13 179.5(3) . . . . ?
C2 N3 C14 C19 -178.6(3) . . . . ?
C20 N3 C14 C19 0.2(5) . . . . ?
C2 N4 C15 C17 -99.3(3) . . . . ?
C13 N4 C15 C17 72.1(4) . . . . ?
C2 N4 C15 C16 134.1(3) . . . . ?
C13 N4 C15 C16 -54.5(4) . . . . ?
C2 N3 C20 C22 122.4(3) . . . . ?
C14 N3 C20 C22 -56.3(4) . . . . ?
C2 N3 C20 C21 -110.4(3) . . . . ?
C14 N3 C20 C21 70.9(4) . . . . ?
C28 C23 C24 C25 -1.1(4) . . . . ?
Ge1 C23 C24 C25 173.5(2) . . . . ?
C23 C24 C25 C26 1.2(5) . . . . ?
C24 C25 C26 C27 0.4(5) . . . . ?
C25 C26 C27 C28 -2.0(5) . . . . ?
C26 C27 C28 C23 2.1(5) . . . . ?
C24 C23 C28 C27 -0.5(5) . . . . ?
Ge1 C23 C28 C27 -175.1(3) . . . . ?
C34 C29 C30 C31 -1.2(5) . . . . ?
Ge1 C29 C30 C31 -175.1(3) . . . . ?
C29 C30 C31 C32 0.2(5) . . . . ?
C30 C31 C32 C33 1.2(5) . . . . ?
C31 C32 C33 C34 -1.5(5) . . . . ?
C32 C33 C34 C29 0.4(5) . . . . ?
C30 C29 C34 C33 0.9(5) . . . . ?
Ge1 C29 C34 C33 174.6(2) . . . . ?
C40 C35 C36 C37 0.2(5) . . . . ?
Ge2 C35 C36 C37 -177.5(3) . . . . ?
C35 C36 C37 C38 -1.7(6) . . . . ?
C36 C37 C38 C39 1.6(6) . . . . ?
C37 C38 C39 C40 -0.2(5) . . . . ?
C38 C39 C40 C35 -1.2(5) . . . . ?
C36 C35 C40 C39 1.2(4) . . . . ?
Ge2 C35 C40 C39 179.0(2) . . . . ?
C46 C41 C42 C43 -1.0(5) . . . . ?
Ge2 C41 C42 C43 174.3(2) . . . . ?
C41 C42 C43 C44 0.6(5) . . . . ?
C42 C43 C44 C45 -0.2(6) . . . . ?
C43 C44 C45 C46 0.4(6) . . . . ?
C42 C41 C46 C45 1.2(5) . . . . ?
Ge2 C41 C46 C45 -174.2(3) . . . . ?
C44 C45 C46 C41 -0.9(6) . . . . ?
C52 C47 C48 C49 3.6(5) . . . . ?
Ge3 C47 C48 C49 -176.3(2) . . . . ?
C47 C48 C49 C50 -2.7(5) . . . . ?
C48 C49 C50 C51 -0.8(5) . . . . ?
C49 C50 C51 C52 3.4(5) . . . . ?
C48 C47 C52 C51 -1.0(5) . . . . ?
Ge3 C47 C52 C51 178.9(3) . . . . ?
C50 C51 C52 C47 -2.4(5) . . . . ?
C58 C53 C54 C55 -0.1(5) . . . . ?
Ge3 C53 C54 C55 177.4(3) . . . . ?
C53 C54 C55 C56 0.7(6) . . . . ?
C54 C55 C56 C57 -0.6(6) . . . . ?
C55 C56 C57 C58 -0.1(6) . . . . ?
C54 C53 C58 C57 -0.6(5) . . . . ?
Ge3 C53 C58 C57 -178.0(3) . . . . ?
C56 C57 C58 C53 0.7(6) . . . . ?
